data_4037029
loop_
_publ_author_name
'Aitken, R. Alan'
'Harper, Andrew D.'
'Slawin, Alexandra M. Z.'

_publ_section_title
;
 Synthesis, Structure, and Unusual Reactivity of a Stable
 3-(Oxazolidin-2-ylidene)thiophen-2-one.
;
_journal_issue 21
_journal_name_full 'The Journal of organic chemistry'
_journal_page_first 10527
_journal_page_last 10531
_journal_paper_doi 10.1021/acs.joc.6b01309
_journal_volume 81
_journal_year 2016
_chemical_absolute_configuration ad
_chemical_formula_moiety 'C9 H11 N O2 S'
_chemical_formula_sum 'C9 H11 N O2 S'
_chemical_formula_weight 197.25
_space_group_crystal_system monoclinic
_space_group_IT_number 7
_space_group_name_Hall 'P -2yac'
_space_group_name_H-M_alt 'P 1 n 1'
_atom_sites_solution_hydrogens geom
_atom_sites_solution_primary direct
_atom_sites_solution_secondary difmap
_audit_creation_date 2015-11-24
_audit_creation_method 'by CrystalStructure 4.1'
_cell_angle_alpha 90.0000
_cell_angle_beta 94.7605(10)
_cell_angle_gamma 90.0000
_cell_formula_units_Z 2
_cell_length_a 5.641(2)
_cell_length_b 8.206(3)
_cell_length_c 10.243(4)
_cell_measurement_reflns_used 1481
_cell_measurement_temperature 93
_cell_measurement_theta_max 27.40
_cell_measurement_theta_min 2.50
_cell_volume 472.5(3)
_computing_cell_refinement 'CrystalClear-SM Expert 2.1 b45'
_computing_data_collection 'CrystalClear-SM Expert 2.1 b45 (Rigaku, 2015)'
_computing_data_reduction 'CrystalClear-SM Expert 2.1 b45'
_computing_molecular_graphics 'CrystalStructure 4.1'
_computing_publication_material 'CrystalStructure 4.1 (Rigaku, 2014)'
_computing_structure_refinement 'SHELXL2013 (Sheldrick, 2008)'
_computing_structure_solution 'SHELXT (Sheldrick, 2014)'
_diffrn_ambient_temperature 93
_diffrn_detector_area_resol_mean 5.814
_diffrn_measured_fraction_theta_full 0.990
_diffrn_measured_fraction_theta_max 0.990
_diffrn_measurement_device_type 'Rigaku XtaLAB P200'
_diffrn_measurement_method \w
_diffrn_radiation_type 'Mo K\a'
_diffrn_radiation_wavelength 0.71075
_diffrn_reflns_av_R_equivalents 0.0562
_diffrn_reflns_Laue_measured_fraction_full 0.990
_diffrn_reflns_Laue_measured_fraction_max 0.990
_diffrn_reflns_limit_h_max 6
_diffrn_reflns_limit_h_min -5
_diffrn_reflns_limit_k_max 9
_diffrn_reflns_limit_k_min -9
_diffrn_reflns_limit_l_max 12
_diffrn_reflns_limit_l_min -11
_diffrn_reflns_number 2661
_diffrn_reflns_point_group_measured_fraction_full 0.772
_diffrn_reflns_point_group_measured_fraction_max 0.771
_diffrn_reflns_theta_full 25.242
_diffrn_reflns_theta_max 25.269
_diffrn_reflns_theta_min 2.482
_diffrn_standards_number 0
_exptl_absorpt_coefficient_mu 0.308
_exptl_absorpt_correction_T_max 0.997
_exptl_absorpt_correction_T_min 0.635
_exptl_absorpt_correction_type multi-scan
_exptl_absorpt_process_details 'REQAB (Rigaku, 1998)'
_exptl_crystal_colour colorless
_exptl_crystal_density_diffrn 1.386
_exptl_crystal_density_method 'not measured'
_exptl_crystal_description platelet
_exptl_crystal_F_000 208.00
_exptl_crystal_size_max 0.100
_exptl_crystal_size_mid 0.100
_exptl_crystal_size_min 0.010
_refine_diff_density_max 0.43
_refine_diff_density_min -0.29
_refine_ls_abs_structure_details
;
 Flack x determined using 435 quotients [(I+)-(I-)]/[(I+)+(I-)]
 (Parsons, Flack and Wagner, Acta Cryst. B69 (2013) 249-259).
;
_refine_ls_abs_structure_Flack 0.11(10)
_refine_ls_extinction_method none
_refine_ls_goodness_of_fit_ref 0.997
_refine_ls_hydrogen_treatment mixed
_refine_ls_number_parameters 124
_refine_ls_number_reflns 1326
_refine_ls_number_restraints 3
_refine_ls_R_factor_all 0.0419
_refine_ls_R_factor_gt 0.0410
_refine_ls_shift/su_max 0.000
_refine_ls_structure_factor_coef Fsqd
_refine_ls_weighting_details 'w = 1/[\s^2^(Fo^2^)+(0.0582P)^2^] where P=(Fo^2^+2Fc^2^)/3'
_refine_ls_weighting_scheme calc
_refine_ls_wR_factor_gt 0.1034
_refine_ls_wR_factor_ref 0.1038
_reflns_number_gt 1270
_reflns_number_total 1326
_reflns_threshold_expression F^2^>2.0\s(F^2^)
_cod_data_source_file jo6b01309_si_002.cif
_cod_data_source_block 4
_cod_database_code 4037029

loop_
_space_group_symop_id
_space_group_symop_operation_xyz
1 +X,+Y,+Z
2 1/2+X,-Y,1/2+Z

loop_
_atom_site_label
_atom_site_type_symbol
_atom_site_fract_x
_atom_site_fract_y
_atom_site_fract_z
_atom_site_U_iso_or_equiv
_atom_site_adp_type
_atom_site_occupancy
_atom_site_site_symmetry_order
_atom_site_calc_flag
_atom_site_refinement_flags_posn
_atom_site_refinement_flags_adp
S1 S 0.34577(15) 0.53260(12) 0.34022(10) 0.0215(3) Uani 1 1 d . .
O1' O 0.6760(5) 0.2527(4) 0.3875(3) 0.0209(7) Uani 1 1 d . .
O2 O 0.0114(6) 0.7597(4) 0.3475(3) 0.0244(7) Uani 1 1 d . .
N3' N 0.6459(6) 0.2110(5) 0.5983(3) 0.0203(9) Uani 1 1 d D .
C2 C 0.1244(8) 0.6517(5) 0.4112(4) 0.0201(9) Uani 1 1 d . .
C2' C 0.5728(8) 0.3001(5) 0.4947(4) 0.0178(9) Uani 1 1 d . .
C3 C 0.1114(9) 0.5992(6) 0.5423(4) 0.0224(10) Uani 1 1 d . .
H3 H 0.0024 0.6447 0.5982 0.027 Uiso 1 1 calc R U
C4' C 0.7797(8) 0.0674(5) 0.5596(4) 0.0195(10) Uani 1 1 d . .
C4D C 0.2662(9) 0.4792(5) 0.5819(5) 0.0206(10) Uani 1 1 d . .
H4 H 0.2772 0.4365 0.6684 0.025 Uiso 1 1 calc R U
C5' C 0.8569(8) 0.1327(5) 0.4293(4) 0.0209(10) Uani 1 1 d . .
H5A H 1.0160 0.1839 0.4417 0.025 Uiso 1 1 calc R U
H5B H 0.8617 0.0440 0.3640 0.025 Uiso 1 1 calc R U
C5A C 0.4082(8) 0.4232(5) 0.4862(4) 0.0195(9) Uani 1 1 d . .
C6' C 0.6132(8) -0.0778(6) 0.5401(4) 0.0230(10) Uani 1 1 d . .
H6A H 0.6954 -0.1672 0.4994 0.028 Uiso 1 1 calc R U
H6B H 0.4723 -0.0463 0.4832 0.028 Uiso 1 1 calc R U
H6C H 0.5643 -0.1134 0.6252 0.028 Uiso 1 1 calc R U
C7' C 0.9898(9) 0.0321(6) 0.6580(5) 0.0242(10) Uani 1 1 d . .
H7A H 1.0877 0.1303 0.6711 0.029 Uiso 1 1 calc R U
H7B H 1.0855 -0.0561 0.6250 0.029 Uiso 1 1 calc R U
H7C H 0.9316 -0.0008 0.7416 0.029 Uiso 1 1 calc R U
H3' H 0.594(10) 0.216(7) 0.687(2) 0.045(16) Uiso 1 1 d D .

loop_
_atom_site_aniso_label
_atom_site_aniso_U_11
_atom_site_aniso_U_22
_atom_site_aniso_U_33
_atom_site_aniso_U_23
_atom_site_aniso_U_13
_atom_site_aniso_U_12
S1 0.0280(6) 0.0288(6) 0.0085(5) 0.0023(4) 0.0065(4) 0.0068(5)
O1' 0.0257(17) 0.0280(16) 0.0094(14) -0.0012(12) 0.0031(12) 0.0072(14)
O2 0.0327(19) 0.0274(16) 0.0138(15) 0.0036(13) 0.0071(13) 0.0107(15)
N3' 0.028(2) 0.0239(19) 0.0089(17) -0.0004(14) 0.0021(15) 0.0027(16)
C2 0.024(2) 0.026(2) 0.011(2) -0.0019(17) 0.0038(17) -0.0013(19)
C2' 0.021(2) 0.024(2) 0.0084(17) -0.0016(16) 0.0022(17) -0.0062(18)
C3 0.030(3) 0.026(2) 0.012(2) 0.0007(18) 0.0077(18) 0.003(2)
C4' 0.017(2) 0.029(2) 0.012(2) -0.0008(17) 0.0003(18) 0.0015(18)
C4D 0.024(2) 0.024(2) 0.014(2) -0.0013(18) 0.0057(19) -0.0012(19)
C5' 0.023(2) 0.027(2) 0.013(2) -0.0033(17) 0.0035(18) 0.0067(19)
C5A 0.024(2) 0.025(2) 0.009(2) 0.0016(17) 0.0022(17) 0.001(2)
C6' 0.022(2) 0.030(2) 0.017(2) -0.0023(19) 0.0019(18) 0.004(2)
C7' 0.027(3) 0.031(3) 0.013(2) -0.0010(19) -0.003(2) 0.002(2)

loop_
_atom_type_symbol
_atom_type_description
_atom_type_scat_dispersion_real
_atom_type_scat_dispersion_imag
_atom_type_scat_source
C C 0.0033 0.0016
;
International Tables for Crystallography
(Vol. C, Tables 4.2.6.8 and 6.1.1.4)
;
H H 0.0000 0.0000
;
International Tables for Crystallography
(Vol. C, Table 6.1.1.4)
;
N N 0.0061 0.0033
;
International Tables for Crystallography
(Vol. C, Tables 4.2.6.8 and 6.1.1.4)
;
O O 0.0106 0.0060
;
International Tables for Crystallography
(Vol. C, Tables 4.2.6.8 and 6.1.1.4)
;
S S 0.1246 0.1234
;
International Tables for Crystallography
(Vol. C, Tables 4.2.6.8 and 6.1.1.4)
;

loop_
_geom_angle_atom_site_label_1
_geom_angle_atom_site_label_2
_geom_angle_atom_site_label_3
_geom_angle
C5A S1 C2 91.7(2)
C2' O1' C5' 107.2(3)
C2' N3' C4' 111.0(4)
C2' N3' H3' 129(3)
C4' N3' H3' 119(3)
O2 C2 C3 130.4(4)
O2 C2 S1 121.4(3)
C3 C2 S1 108.2(3)
N3' C2' O1' 111.6(4)
N3' C2' C5A 128.4(4)
O1' C2' C5A 120.0(4)
C4D C3 C2 114.9(4)
C4D C3 H3 122.6
C2 C3 H3 122.6
N3' C4' C7' 111.3(4)
N3' C4' C6' 109.7(4)
C7' C4' C6' 112.2(4)
N3' C4' C5' 98.3(3)
C7' C4' C5' 112.5(4)
C6' C4' C5' 112.1(4)
C3 C4D C5A 115.0(4)
C3 C4D H4 122.5
C5A C4D H4 122.5
O1' C5' C4' 104.4(3)
O1' C5' H5A 110.9
C4' C5' H5A 110.9
O1' C5' H5B 110.9
C4' C5' H5B 110.9
H5A C5' H5B 108.9
C2' C5A C4D 128.7(4)
C2' C5A S1 121.2(3)
C4D C5A S1 110.1(3)
C4' C6' H6A 109.5
C4' C6' H6B 109.5
H6A C6' H6B 109.5
C4' C6' H6C 109.5
H6A C6' H6C 109.5
H6B C6' H6C 109.5
C4' C7' H7A 109.5
C4' C7' H7B 109.5
H7A C7' H7B 109.5
C4' C7' H7C 109.5
H7A C7' H7C 109.5
H7B C7' H7C 109.5

loop_
_geom_bond_atom_site_label_1
_geom_bond_atom_site_label_2
_geom_bond_distance
S1 C5A 1.755(4)
S1 C2 1.787(5)
O1' C2' 1.343(5)
O1' C5' 1.457(5)
O2 C2 1.245(5)
N3' C2' 1.325(6)
N3' C4' 1.472(6)
N3' H3' 0.980(7)
C2 C3 1.418(6)
C2' C5A 1.370(6)
C3 C4D 1.356(7)
C3 H3 0.9500
C4' C7' 1.519(6)
C4' C6' 1.520(6)
C4' C5' 1.534(6)
C4D C5A 1.394(7)
C4D H4 0.9500
C5' H5A 0.9900
C5' H5B 0.9900
C6' H6A 0.9800
C6' H6B 0.9800
C6' H6C 0.9800
C7' H7A 0.9800
C7' H7B 0.9800
C7' H7C 0.9800

loop_
_geom_torsion_atom_site_label_1
_geom_torsion_atom_site_label_2
_geom_torsion_atom_site_label_3
_geom_torsion_atom_site_label_4
_geom_torsion
C5A S1 C2 O2 179.5(4)
C5A S1 C2 C3 -0.3(4)
C4' N3' C2' O1' -11.4(5)
C4' N3' C2' C5A 166.4(4)
C5' O1' C2' N3' -7.4(5)
C5' O1' C2' C5A 174.6(4)
O2 C2 C3 C4D -178.6(5)
S1 C2 C3 C4D 1.3(5)
C2' N3' C4' C7' 141.4(4)
C2' N3' C4' C6' -93.8(4)
C2' N3' C4' C5' 23.3(4)
C2 C3 C4D C5A -1.9(6)
C2' O1' C5' C4' 22.0(4)
N3' C4' C5' O1' -26.1(4)
C7' C4' C5' O1' -143.3(4)
C6' C4' C5' O1' 89.2(4)
N3' C2' C5A C4D -4.2(8)
O1' C2' C5A C4D 173.4(4)
N3' C2' C5A S1 177.2(4)
O1' C2' C5A S1 -5.2(6)
C3 C4D C5A C2' -177.2(4)
C3 C4D C5A S1 1.6(5)
C2 S1 C5A C2' 178.2(4)
C2 S1 C5A C4D -0.6(4)
